data_4502845
loop_
_publ_author_name
'Ormond-Prout, Johnathan E.'
'Smart, Paul'
'Brammer, Lee'

_publ_section_title
;
 Cyanometallates as Halogen Bond Acceptors
;
_journal_issue 1
_journal_name_full 'Crystal Growth &amp; Design'
_journal_page_first 205
_journal_paper_doi 10.1021/cg200942u
_journal_volume 12
_journal_year 2012
_chemical_formula_sum 'C24 H18 Br6 Fe N9'
_chemical_formula_weight 967.78
_chemical_name_systematic
; 
 ? 
;
_space_group_IT_number 15
_symmetry_cell_setting monoclinic
_symmetry_space_group_name_Hall '-C 2yc'
_symmetry_space_group_name_H-M 'C 1 2/c 1'
_atom_sites_solution_hydrogens geom
_atom_sites_solution_primary direct
_atom_sites_solution_secondary difmap
_audit_creation_method SHELXL-97
_cell_angle_alpha 90.00
_cell_angle_beta 111.520(3)
_cell_angle_gamma 90.00
_cell_formula_units_Z 4
_cell_length_a 18.824(5)
_cell_length_b 14.901(4)
_cell_length_c 11.831(3)
_cell_measurement_reflns_used 6450
_cell_measurement_temperature 100(2)
_cell_measurement_theta_max 26.68
_cell_measurement_theta_min 2.25
_cell_volume 3087.2(14)
_computing_cell_refinement 'Bruker SMART'
_computing_data_collection 'Rigaku Crysalis'
_computing_data_reduction 'Bruker SAINT'
_computing_molecular_graphics 'Bruker SHELXTL'
_computing_publication_material 'Bruker SHELXTL'
_computing_structure_refinement 'SHELXL-97 (Sheldrick, 2008)'
_computing_structure_solution 'SHELXS-97 (Sheldrick, 2008)'
_diffrn_ambient_temperature 100(2)
_diffrn_measured_fraction_theta_full 0.945
_diffrn_measured_fraction_theta_max 0.945
_diffrn_measurement_device_type 'Rigaku Saturn CCD'
_diffrn_measurement_method 'phi and omega scans'
_diffrn_radiation_monochromator unknown
_diffrn_radiation_source synchrotron
_diffrn_radiation_type synchrotron
_diffrn_radiation_wavelength 0.6998
_diffrn_reflns_av_R_equivalents 0.0420
_diffrn_reflns_av_sigmaI/netI 0.0366
_diffrn_reflns_limit_h_max 22
_diffrn_reflns_limit_h_min -24
_diffrn_reflns_limit_k_max 19
_diffrn_reflns_limit_k_min -16
_diffrn_reflns_limit_l_max 15
_diffrn_reflns_limit_l_min -14
_diffrn_reflns_number 14384
_diffrn_reflns_theta_full 27.60
_diffrn_reflns_theta_max 27.60
_diffrn_reflns_theta_min 1.79
_exptl_absorpt_coefficient_mu 8.286
_exptl_absorpt_correction_T_max 0.4912
_exptl_absorpt_correction_T_min 0.2880
_exptl_absorpt_correction_type multi-scan
_exptl_absorpt_process_details sadabs
_exptl_crystal_colour yellow
_exptl_crystal_density_diffrn 2.082
_exptl_crystal_density_method 'not measured'
_exptl_crystal_description block
_exptl_crystal_F_000 1844
_exptl_crystal_size_max 0.20
_exptl_crystal_size_mid 0.10
_exptl_crystal_size_min 0.10
_refine_diff_density_max 0.682
_refine_diff_density_min -0.730
_refine_diff_density_rms 0.175
_refine_ls_extinction_method none
_refine_ls_goodness_of_fit_ref 1.183
_refine_ls_hydrogen_treatment constr
_refine_ls_matrix_type full
_refine_ls_number_parameters 186
_refine_ls_number_reflns 3397
_refine_ls_number_restraints 0
_refine_ls_restrained_S_all 1.183
_refine_ls_R_factor_all 0.0380
_refine_ls_R_factor_gt 0.0290
_refine_ls_shift/su_max 0.001
_refine_ls_shift/su_mean 0.000
_refine_ls_structure_factor_coef Fsqd
_refine_ls_weighting_details 'calc w=1/[\s^2^(Fo^2^)+(0.0163P)^2^+7.2431P] where P=(Fo^2^+2Fc^2^)/3'
_refine_ls_weighting_scheme calc
_refine_ls_wR_factor_gt 0.0579
_refine_ls_wR_factor_ref 0.0635
_reflns_number_gt 2820
_reflns_number_total 3397
_reflns_threshold_expression >2sigma(I)
_cod_data_source_file cg200942u_si_002.cif
_cod_data_source_block 15dia_0m
_cod_depositor_comments
;
The following automatic conversions were performed:

'_symmetry_cell_setting' value 'Monoclinic' changed to 'monoclinic'
according to /home/saulius/struct/CIF-dictionaries/cif_core.dic
dictionary named 'cif_core.dic' version 2.4.1 from 2010-06-29.

Automatic conversion script
Id: cif_fix_values 1715 2011-07-08 13:25:40Z adriana 
;
_cod_original_cell_volume 3087.3(15)
_cod_original_sg_symbol_H-M C2/c
_cod_database_code 4502845

loop_
_symmetry_equiv_pos_as_xyz
'x, y, z'
'-x, y, -z+1/2'
'x+1/2, y+1/2, z'
'-x+1/2, y+1/2, -z+1/2'
'-x, -y, -z'
'x, -y, z-1/2'
'-x+1/2, -y+1/2, -z'
'x+1/2, -y+1/2, z-1/2'

loop_
_atom_site_label
_atom_site_type_symbol
_atom_site_fract_x
_atom_site_fract_y
_atom_site_fract_z
_atom_site_U_iso_or_equiv
_atom_site_adp_type
_atom_site_occupancy
_atom_site_symmetry_multiplicity
_atom_site_calc_flag
_atom_site_refinement_flags
Fe1 Fe 0.7500 0.7500 0.0000 0.01423(16) Uani 1 2 d S
C11 C 0.7109(2) 0.6289(2) -0.0393(3) 0.0165(7) Uani 1 1 d .
C12 C 0.8012(2) 0.7135(2) 0.1690(3) 0.0178(7) Uani 1 1 d .
C13 C 0.8368(2) 0.7146(2) -0.0431(3) 0.0172(8) Uani 1 1 d .
N11 N 0.68854(18) 0.5572(2) -0.0657(3) 0.0227(7) Uani 1 1 d .
N12 N 0.82963(18) 0.6923(2) 0.2691(3) 0.0247(7) Uani 1 1 d .
N13 N 0.88616(18) 0.6916(2) -0.0708(3) 0.0218(7) Uani 1 1 d .
C21 C 0.3667(2) 0.5772(2) 0.8535(3) 0.0198(8) Uani 1 1 d .
H21 H 0.3674 0.5474 0.7829 0.024 Uiso 1 1 calc R
C22 C 0.4335(2) 0.6125(2) 0.9365(3) 0.0191(8) Uani 1 1 d .
C23 C 0.4319(2) 0.6566(2) 1.0388(3) 0.0202(8) Uani 1 1 d .
H23 H 0.4769 0.6824 1.0959 0.024 Uiso 1 1 calc R
C24 C 0.3633(2) 0.6620(2) 1.0550(3) 0.0201(8) Uani 1 1 d .
C25 C 0.2979(2) 0.6262(2) 0.9717(3) 0.0212(8) Uani 1 1 d .
H25 H 0.2508 0.6303 0.9839 0.025 Uiso 1 1 calc R
C26 C 0.2310(2) 0.5422(3) 0.7857(3) 0.0250(9) Uani 1 1 d .
H26A H 0.2192 0.4882 0.8228 0.038 Uiso 1 1 calc R
H26B H 0.2391 0.5258 0.7112 0.038 Uiso 1 1 calc R
H26C H 0.1882 0.5844 0.7660 0.038 Uiso 1 1 calc R
N21 N 0.30116(17) 0.58502(19) 0.8722(3) 0.0197(7) Uani 1 1 d .
Br21 Br 0.52697(2) 0.59514(2) 0.91806(3) 0.02124(10) Uani 1 1 d .
Br22 Br 0.35964(2) 0.71337(2) 1.19874(3) 0.02429(10) Uani 1 1 d .
C31 C 0.53888(19) 0.0496(2) 0.3539(3) 0.0169(7) Uani 1 1 d .
H31 H 0.5660 0.0823 0.4258 0.020 Uiso 1 1 calc R
C32 C 0.53927(19) -0.0425(2) 0.3556(3) 0.0147(7) Uani 1 1 d .
C33 C 0.5000 -0.0906(3) 0.2500 0.0164(10) Uani 1 2 d S
H33 H 0.5000 -0.1544 0.2500 0.020 Uiso 1 2 calc SR
C36 C 0.5000 0.1927(3) 0.2500 0.0205(11) Uani 1 2 d S
H36A H 0.5090 0.2146 0.1783 0.031 Uiso 0.50 1 calc PR
H36B H 0.5405 0.2146 0.3236 0.031 Uiso 0.50 1 calc PR
H36C H 0.4505 0.2146 0.2481 0.031 Uiso 0.50 1 calc PR
N31 N 0.5000 0.0936(3) 0.2500 0.0168(9) Uani 1 2 d S
Br31 Br 0.59335(2) -0.10168(2) 0.50267(3) 0.01750(9) Uani 1 1 d .

loop_
_atom_site_aniso_label
_atom_site_aniso_U_11
_atom_site_aniso_U_22
_atom_site_aniso_U_33
_atom_site_aniso_U_23
_atom_site_aniso_U_13
_atom_site_aniso_U_12
Fe1 0.0162(4) 0.0139(3) 0.0104(3) 0.0022(2) 0.0022(3) 0.0010(3)
C11 0.0179(18) 0.0197(18) 0.0121(15) 0.0037(13) 0.0059(14) 0.0035(14)
C12 0.0182(18) 0.0153(17) 0.0202(17) 0.0014(13) 0.0075(15) -0.0019(14)
C13 0.0219(19) 0.0158(17) 0.0106(15) 0.0024(12) 0.0022(14) -0.0003(14)
N11 0.0292(18) 0.0198(16) 0.0188(15) 0.0036(12) 0.0086(13) 0.0001(13)
N12 0.0247(17) 0.0308(18) 0.0157(15) 0.0055(12) 0.0038(13) 0.0021(14)
N13 0.0228(17) 0.0248(17) 0.0160(14) 0.0048(12) 0.0049(13) 0.0045(13)
C21 0.030(2) 0.0140(17) 0.0143(16) 0.0020(12) 0.0070(15) 0.0016(15)
C22 0.0225(19) 0.0143(17) 0.0198(17) 0.0023(13) 0.0071(15) 0.0010(14)
C23 0.026(2) 0.0146(17) 0.0167(16) 0.0012(13) 0.0037(15) 0.0003(14)
C24 0.030(2) 0.0143(17) 0.0184(17) 0.0022(13) 0.0112(16) 0.0021(15)
C25 0.025(2) 0.0197(18) 0.0204(17) 0.0059(14) 0.0099(16) 0.0023(15)
C26 0.025(2) 0.028(2) 0.0170(17) 0.0006(14) 0.0012(15) -0.0071(16)
N21 0.0236(17) 0.0166(15) 0.0158(14) 0.0039(11) 0.0036(13) -0.0002(12)
Br21 0.0249(2) 0.01898(18) 0.02113(17) 0.00269(13) 0.00993(15) 0.00069(14)
Br22 0.0296(2) 0.02450(19) 0.01973(17) -0.00222(14) 0.01014(15) 0.00180(16)
C31 0.0168(17) 0.0184(17) 0.0129(15) 0.0007(12) 0.0024(14) -0.0015(14)
C32 0.0145(17) 0.0159(16) 0.0127(15) -0.0002(12) 0.0037(13) 0.0002(13)
C33 0.021(3) 0.012(2) 0.015(2) 0.000 0.005(2) 0.000
C36 0.023(3) 0.010(2) 0.024(2) 0.000 0.003(2) 0.000
N31 0.017(2) 0.014(2) 0.0180(19) 0.000 0.0049(17) 0.000
Br31 0.02048(19) 0.01710(17) 0.01150(15) 0.00175(12) 0.00184(13) 0.00111(13)

loop_
_atom_type_symbol
_atom_type_description
_atom_type_scat_dispersion_real
_atom_type_scat_dispersion_imag
_atom_type_scat_source
C C 0.0033 0.0016 'International Tables Vol C Tables 4.2.6.8 and 6.1.1.4'
H H 0.0000 0.0000 'International Tables Vol C Tables 4.2.6.8 and 6.1.1.4'
N N 0.0061 0.0033 'International Tables Vol C Tables 4.2.6.8 and 6.1.1.4'
Fe Fe 0.3463 0.8444 'International Tables Vol C Tables 4.2.6.8 and 6.1.1.4'
Br Br -0.2901 2.4595 'International Tables Vol C Tables 4.2.6.8 and 6.1.1.4'

loop_
_geom_angle_atom_site_label_1
_geom_angle_atom_site_label_2
_geom_angle_atom_site_label_3
_geom_angle
_geom_angle_site_symmetry_1
_geom_angle_site_symmetry_3
C11 Fe1 C11 180.0(2) . 7_665
C11 Fe1 C12 90.69(13) . 7_665
C11 Fe1 C12 89.31(13) 7_665 7_665
C11 Fe1 C12 89.31(13) . .
C11 Fe1 C12 90.69(13) 7_665 .
C12 Fe1 C12 179.999(1) 7_665 .
C11 Fe1 C13 88.03(14) . .
C11 Fe1 C13 91.97(14) 7_665 .
C12 Fe1 C13 87.38(14) 7_665 .
C12 Fe1 C13 92.62(14) . .
C11 Fe1 C13 91.96(14) . 7_665
C11 Fe1 C13 88.04(14) 7_665 7_665
C12 Fe1 C13 92.62(14) 7_665 7_665
C12 Fe1 C13 87.38(14) . 7_665
C13 Fe1 C13 179.998(1) . 7_665
N11 C11 Fe1 177.8(3) . .
N12 C12 Fe1 178.2(3) . .
N13 C13 Fe1 177.7(3) . .
N21 C21 C22 120.2(3) . .
N21 C21 H21 119.9 . .
C22 C21 H21 119.9 . .
C21 C22 C23 119.6(4) . .
C21 C22 Br21 120.9(3) . .
C23 C22 Br21 119.4(3) . .
C24 C23 C22 118.1(3) . .
C24 C23 H23 120.9 . .
C22 C23 H23 120.9 . .
C25 C24 C23 121.2(3) . .
C25 C24 Br22 119.0(3) . .
C23 C24 Br22 119.7(3) . .
N21 C25 C24 119.2(4) . .
N21 C25 H25 120.4 . .
C24 C25 H25 120.4 . .
N21 C26 H26A 109.5 . .
N21 C26 H26B 109.5 . .
H26A C26 H26B 109.5 . .
N21 C26 H26C 109.5 . .
H26A C26 H26C 109.5 . .
H26B C26 H26C 109.5 . .
C21 N21 C25 121.7(3) . .
C21 N21 C26 119.3(3) . .
C25 N21 C26 118.8(3) . .
N31 C31 C32 119.8(3) . .
N31 C31 H31 120.1 . .
C32 C31 H31 120.1 . .
C31 C32 C33 120.2(3) . .
C31 C32 Br31 118.7(2) . .
C33 C32 Br31 121.2(3) . .
C32 C33 C32 118.1(4) . 2_655
C32 C33 H33 120.9 . .
C32 C33 H33 120.9 2_655 .
N31 C36 H36A 109.5 . .
N31 C36 H36B 109.5 . .
H36A C36 H36B 109.5 . .
N31 C36 H36C 109.5 . .
H36A C36 H36C 109.5 . .
H36B C36 H36C 109.5 . .
C31 N31 C31 121.8(4) 2_655 .
C31 N31 C36 119.1(2) 2_655 .
C31 N31 C36 119.1(2) . .

loop_
_geom_bond_atom_site_label_1
_geom_bond_atom_site_label_2
_geom_bond_distance
_geom_bond_site_symmetry_2
Fe1 C11 1.939(4) .
Fe1 C11 1.939(4) 7_665
Fe1 C12 1.952(3) 7_665
Fe1 C12 1.952(3) .
Fe1 C13 1.954(4) .
Fe1 C13 1.954(4) 7_665
C11 N11 1.149(4) .
C12 N12 1.150(4) .
C13 N13 1.146(5) .
C21 N21 1.336(5) .
C21 C22 1.384(5) .
C21 H21 0.9500 .
C22 C23 1.387(5) .
C22 Br21 1.869(4) .
C23 C24 1.376(5) .
C23 H23 0.9500 .
C24 C25 1.372(5) .
C24 Br22 1.889(4) .
C25 N21 1.349(5) .
C25 H25 0.9500 .
C26 N21 1.487(4) .
C26 H26A 0.9800 .
C26 H26B 0.9800 .
C26 H26C 0.9800 .
C31 N31 1.347(4) .
C31 C32 1.374(5) .
C31 H31 0.9500 .
C32 C33 1.393(4) .
C32 Br31 1.882(3) .
C33 C32 1.393(4) 2_655
C33 H33 0.9500 .
C36 N31 1.476(6) .
C36 H36A 0.9800 .
C36 H36B 0.9800 .
C36 H36C 0.9800 .
N31 C31 1.347(4) 2_655
